data_8102814
loop_
_publ_author_name
'Montserrat Barquin'
'Maria J. Gonzalez Garmendia'
'Liher Larrinaga'
'Elena Pinilla'
'M. Rosario Torres'

_publ_section_title
;
 Crystal structure of tetraformato(2,2'-bipyrimidine)dicopper(II),
 Cu2(HCOO)4(C8H6N4)
;
_journal_issue 4
_journal_name_full 'Zeitschrift f\"ur Kristallographie - New Crystal Structures'
_journal_page_first 723
_journal_volume 225
_journal_year 2010
_chemical_formula_sum 'C6 H5 Cu N2 O4'
_chemical_formula_weight 232.66
_space_group_IT_number 14
_symmetry_cell_setting monoclinic
_symmetry_space_group_name_Hall '-P 2yn'
_symmetry_space_group_name_H-M 'P 1 21/n 1'
_atom_sites_solution_hydrogens geom
_atom_sites_solution_primary direct
_atom_sites_solution_secondary difmap
_audit_creation_method SHELXL-97
_cell_angle_alpha 90.00
_cell_angle_beta 110.691(2)
_cell_angle_gamma 90.00
_cell_formula_units_Z 4
_cell_length_a 9.0681(8)
_cell_length_b 7.9226(7)
_cell_length_c 11.1348(10)
_cell_measurement_temperature 293(2)
_cell_volume 748.36(12)
_computing_cell_refinement 'Bruker SMART'
_computing_data_collection 'Bruker SMART'
_computing_data_reduction 'Bruker SHELXTL'
_computing_molecular_graphics 'Bruker SHELXTL'
_computing_publication_material 'Bruker SHELXTL'
_computing_structure_refinement 'SHELXL-97 (Sheldrick, 1997)'
_computing_structure_solution 'SHELXS-97 (Sheldrick, 1990)'
_diffrn_ambient_temperature 293(2)
_diffrn_measured_fraction_theta_full 1.000
_diffrn_measured_fraction_theta_max 1.000
_diffrn_measurement_device_type 'CCD area detector'
_diffrn_measurement_method 'phi and omega scans'
_diffrn_radiation_monochromator graphite
_diffrn_radiation_source 'fine-focus sealed tube'
_diffrn_radiation_type MoK\a
_diffrn_radiation_wavelength 0.71073
_diffrn_reflns_av_R_equivalents 0.0589
_diffrn_reflns_av_sigmaI/netI 0.0500
_diffrn_reflns_limit_h_max 8
_diffrn_reflns_limit_h_min -10
_diffrn_reflns_limit_k_max 9
_diffrn_reflns_limit_k_min -9
_diffrn_reflns_limit_l_max 12
_diffrn_reflns_limit_l_min -13
_diffrn_reflns_number 3734
_diffrn_reflns_theta_full 25.00
_diffrn_reflns_theta_max 25.00
_diffrn_reflns_theta_min 2.50
_exptl_absorpt_coefficient_mu 2.898
_exptl_absorpt_correction_type none
_exptl_crystal_colour green
_exptl_crystal_density_diffrn 2.065
_exptl_crystal_density_method 'not measured'
_exptl_crystal_description 'thin plate'
_exptl_crystal_F_000 464
_exptl_crystal_size_max 0.16
_exptl_crystal_size_mid 0.11
_exptl_crystal_size_min 0.03
_refine_diff_density_max 0.552
_refine_diff_density_min -0.314
_refine_diff_density_rms 0.087
_refine_ls_extinction_method none
_refine_ls_goodness_of_fit_ref 0.989
_refine_ls_hydrogen_treatment mixed
_refine_ls_matrix_type full
_refine_ls_number_parameters 133
_refine_ls_number_reflns 1320
_refine_ls_number_restraints 0
_refine_ls_restrained_S_all 0.989
_refine_ls_R_factor_all 0.0420
_refine_ls_R_factor_gt 0.0320
_refine_ls_shift/su_max 0.006
_refine_ls_shift/su_mean 0.001
_refine_ls_structure_factor_coef Fsqd
_refine_ls_weighting_details 'calc w=1/[\s^2^(Fo^2^)+(0.0420P)^2^+0.0000P] where P=(Fo^2^+2Fc^2^)/3'
_refine_ls_weighting_scheme calc
_refine_ls_wR_factor_gt 0.0760
_refine_ls_wR_factor_ref 0.0800
_reflns_number_gt 1056
_reflns_number_total 1320
_reflns_threshold_expression >2sigma(I)
_cod_data_source_file 1267-3136.cff
_cod_data_source_block 1267-3136_2new
_cod_depositor_comments
;
The following automatic conversions were performed:
'_symmetry_cell_setting' value 'Monoclinic' changed to 'monoclinic'
according to '/home/saulius/struct/CIF-dictionaries/cif_core.dic'
dictionary named 'cif_core.dic' version 2.4.1 from 2010-06-29.

Automatic conversion script
Id: cif_fix_enum 1555 2011-01-17 13:19:09Z saulius 
;
_cod_original_sg_symbol_H-M P2(1)/n
_cod_database_code 8102814

loop_
_symmetry_equiv_pos_as_xyz
'x, y, z'
'-x+1/2, y+1/2, -z+1/2'
'-x, -y, -z'
'x-1/2, -y-1/2, z-1/2'

loop_
_atom_site_label
_atom_site_type_symbol
_atom_site_fract_x
_atom_site_fract_y
_atom_site_fract_z
_atom_site_U_iso_or_equiv
_atom_site_adp_type
_atom_site_occupancy
_atom_site_symmetry_multiplicity
_atom_site_calc_flag
_atom_site_refinement_flags
_atom_site_disorder_assembly
_atom_site_disorder_group
Cu1 Cu 0.65780(5) 0.17041(5) 0.22455(4) 0.02815(18) Uani 1 1 d . . .
N2 N 0.6855(3) 0.1040(3) 0.0561(3) 0.0254(6) Uani 1 1 d . . .
N1 N 0.4455(3) 0.0496(3) 0.1353(3) 0.0254(6) Uani 1 1 d . . .
C1 C 0.5665(4) 0.0148(4) -0.0211(3) 0.0243(7) Uani 1 1 d . . .
C2 C 0.8051(4) 0.1365(5) 0.0143(4) 0.0333(9) Uani 1 1 d . . .
H2 H 0.883(7) 0.205(7) 0.062(5) 0.100 Uiso 1 1 d . . .
C3 C 0.7997(5) 0.0793(5) -0.1043(4) 0.0358(9) Uani 1 1 d . . .
H3 H 0.880(7) 0.101(7) -0.126(5) 0.100 Uiso 1 1 d . . .
C4 C 0.3269(4) 0.0173(5) 0.1767(4) 0.0317(8) Uani 1 1 d . . .
H4 H 0.337(6) 0.071(8) 0.259(5) 0.100 Uiso 1 1 d . . .
O1 O 0.8887(3) 0.2048(3) 0.3061(2) 0.0381(6) Uani 1 1 d . . .
O2 O 0.6069(3) 0.2198(4) 0.3737(2) 0.0442(7) Uani 1 1 d . . .
O3 O 0.6120(4) 0.4324(3) 0.1571(3) 0.0514(8) Uani 1 1 d . . .
C5 C 0.9560(5) 0.0647(5) 0.3417(4) 0.0353(9) Uani 1 1 d . . .
H5 H 1.061(7) 0.073(7) 0.364(6) 0.100 Uiso 1 1 d . . .
O4 O 0.6377(4) 0.1639(4) 0.5759(3) 0.0535(8) Uani 1 1 d . . .
C6 C 0.6574(5) 0.1383(5) 0.4757(4) 0.0449(11) Uani 1 1 d . . .
H6 H 0.698(7) 0.054(8) 0.462(5) 0.100 Uiso 1 1 d . . .

loop_
_atom_site_aniso_label
_atom_site_aniso_U_11
_atom_site_aniso_U_22
_atom_site_aniso_U_33
_atom_site_aniso_U_23
_atom_site_aniso_U_13
_atom_site_aniso_U_12
Cu1 0.0305(3) 0.0261(3) 0.0261(3) -0.00180(17) 0.00781(19) 0.00006(18)
N2 0.0233(15) 0.0228(14) 0.0283(15) 0.0010(12) 0.0067(13) 0.0016(12)
N1 0.0295(16) 0.0220(14) 0.0254(15) 0.0026(11) 0.0105(13) 0.0016(12)
C1 0.0281(18) 0.0166(16) 0.0290(18) 0.0058(13) 0.0112(15) 0.0050(14)
C2 0.029(2) 0.031(2) 0.039(2) 0.0021(16) 0.0111(18) -0.0058(16)
C3 0.032(2) 0.039(2) 0.040(2) 0.0049(17) 0.0168(18) -0.0010(18)
C4 0.032(2) 0.0309(19) 0.035(2) 0.0046(16) 0.0153(18) 0.0036(17)
O1 0.0405(15) 0.0284(14) 0.0370(14) -0.0015(11) 0.0033(12) -0.0071(12)
O2 0.0543(18) 0.0473(16) 0.0320(15) 0.0019(12) 0.0164(13) 0.0169(15)
O3 0.079(2) 0.0272(15) 0.0496(18) 0.0076(13) 0.0249(17) 0.0054(16)
C5 0.031(2) 0.041(2) 0.030(2) -0.0040(17) 0.0053(18) 0.0015(19)
O4 0.067(2) 0.062(2) 0.0342(16) 0.0045(13) 0.0210(15) 0.0040(16)
C6 0.048(3) 0.045(3) 0.045(3) 0.004(2) 0.020(2) 0.010(2)

loop_
_atom_type_symbol
_atom_type_description
_atom_type_scat_dispersion_real
_atom_type_scat_dispersion_imag
_atom_type_scat_source
C C 0.0033 0.0016 'International Tables Vol C Tables 4.2.6.8 and 6.1.1.4'
H H 0.0000 0.0000 'International Tables Vol C Tables 4.2.6.8 and 6.1.1.4'
N N 0.0061 0.0033 'International Tables Vol C Tables 4.2.6.8 and 6.1.1.4'
O O 0.0106 0.0060 'International Tables Vol C Tables 4.2.6.8 and 6.1.1.4'
Cu Cu 0.3201 1.2651 'International Tables Vol C Tables 4.2.6.8 and 6.1.1.4'

loop_
_geom_angle_atom_site_label_1
_geom_angle_atom_site_label_2
_geom_angle_atom_site_label_3
_geom_angle
_geom_angle_site_symmetry_1
_geom_angle_site_symmetry_3
_geom_angle_publ_flag
O2 Cu1 O1 96.54(11) . . ?
O2 Cu1 N2 172.96(11) . . ?
O1 Cu1 N2 90.18(10) . . ?
O2 Cu1 N1 92.46(11) . . ?
O1 Cu1 N1 159.70(10) . . ?
N2 Cu1 N1 80.51(10) . . ?
O2 Cu1 O3 91.66(11) . . ?
O1 Cu1 O3 93.91(11) . . ?
N2 Cu1 O3 89.96(10) . . ?
N1 Cu1 O3 104.01(11) . . ?
C1 N2 C2 116.7(3) . . ?
C1 N2 Cu1 113.3(2) . . ?
C2 N2 Cu1 129.9(2) . . ?
C4 N1 C1 116.7(3) . 3_655 ?
C4 N1 Cu1 130.6(2) . . ?
C1 N1 Cu1 112.6(2) 3_655 . ?
N2 C1 N1 126.5(3) . 3_655 ?
N2 C1 C1 117.1(4) . 3_655 ?
N1 C1 C1 116.4(4) 3_655 3_655 ?
N2 C2 C3 120.5(4) . . ?
N2 C2 H2 118(3) . . ?
C3 C2 H2 121(3) . . ?
C4 C3 C2 118.8(4) 3_655 . ?
C4 C3 H3 124(4) 3_655 . ?
C2 C3 H3 117(4) . . ?
N1 C4 C3 120.7(3) . 3_655 ?
N1 C4 H4 115(3) . . ?
C3 C4 H4 125(3) 3_655 . ?
C5 O1 Cu1 109.8(2) . . ?
C6 O2 Cu1 124.2(3) . . ?
C5 O3 Cu1 147.6(3) 2_655 . ?
O3 C5 O1 124.7(4) 2_645 . ?
O3 C5 H5 124(4) 2_645 . ?
O1 C5 H5 112(4) . . ?
O4 C6 O2 129.0(4) . . ?
O4 C6 H6 123(4) . . ?
O2 C6 H6 108(4) . . ?

loop_
_geom_bond_atom_site_label_1
_geom_bond_atom_site_label_2
_geom_bond_distance
_geom_bond_site_symmetry_2
_geom_bond_publ_flag
Cu1 O2 1.914(2) . ?
Cu1 O1 1.985(3) . ?
Cu1 N2 2.048(3) . ?
Cu1 N1 2.064(3) . ?
Cu1 O3 2.196(3) . ?
N2 C1 1.322(4) . ?
N2 C2 1.347(4) . ?
N1 C4 1.336(4) . ?
N1 C1 1.338(4) 3_655 ?
C1 N1 1.338(4) 3_655 ?
C1 C1 1.460(6) 3_655 ?
C2 C3 1.380(5) . ?
C2 H2 0.90(5) . ?
C3 C4 1.378(5) 3_655 ?
C3 H3 0.86(5) . ?
C4 C3 1.378(5) 3_655 ?
C4 H4 0.99(5) . ?
O1 C5 1.261(5) . ?
O2 C6 1.244(5) . ?
O3 C5 1.219(5) 2_655 ?
C5 O3 1.219(5) 2_645 ?
C5 H5 0.90(6) . ?
O4 C6 1.208(5) . ?
C6 H6 0.80(6) . ?

loop_
_geom_torsion_atom_site_label_1
_geom_torsion_atom_site_label_2
_geom_torsion_atom_site_label_3
_geom_torsion_atom_site_label_4
_geom_torsion
_geom_torsion_site_symmetry_1
_geom_torsion_site_symmetry_2
_geom_torsion_site_symmetry_3
_geom_torsion_site_symmetry_4
_geom_torsion_publ_flag
O2 Cu1 N2 C1 -3.8(10) . . . . ?
O1 Cu1 N2 C1 158.9(2) . . . . ?
N1 Cu1 N2 C1 -3.0(2) . . . . ?
O3 Cu1 N2 C1 -107.2(2) . . . . ?
O2 Cu1 N2 C2 176.7(8) . . . . ?
O1 Cu1 N2 C2 -20.6(3) . . . . ?
N1 Cu1 N2 C2 177.5(3) . . . . ?
O3 Cu1 N2 C2 73.3(3) . . . . ?
O2 Cu1 N1 C4 -2.6(3) . . . . ?
O1 Cu1 N1 C4 113.8(4) . . . . ?
N2 Cu1 N1 C4 177.5(3) . . . . ?
O3 Cu1 N1 C4 -94.9(3) . . . . ?
O2 Cu1 N1 C1 -177.6(2) . . . 3_655 ?
O1 Cu1 N1 C1 -61.2(4) . . . 3_655 ?
N2 Cu1 N1 C1 2.5(2) . . . 3_655 ?
O3 Cu1 N1 C1 90.0(2) . . . 3_655 ?
C2 N2 C1 N1 1.6(5) . . . 3_655 ?
Cu1 N2 C1 N1 -178.0(3) . . . 3_655 ?
C2 N2 C1 C1 -177.4(4) . . . 3_655 ?
Cu1 N2 C1 C1 3.0(5) . . . 3_655 ?
C1 N2 C2 C3 0.6(5) . . . . ?
Cu1 N2 C2 C3 -179.9(3) . . . . ?
N2 C2 C3 C4 -2.5(6) . . . 3_655 ?
C1 N1 C4 C3 0.6(5) 3_655 . . 3_655 ?
Cu1 N1 C4 C3 -174.3(3) . . . 3_655 ?
O2 Cu1 O1 C5 96.5(2) . . . . ?
N2 Cu1 O1 C5 -81.4(2) . . . . ?
N1 Cu1 O1 C5 -19.2(4) . . . . ?
O3 Cu1 O1 C5 -171.3(2) . . . . ?
O1 Cu1 O2 C6 -61.0(4) . . . . ?
N2 Cu1 O2 C6 101.7(9) . . . . ?
N1 Cu1 O2 C6 100.8(4) . . . . ?
O3 Cu1 O2 C6 -155.1(4) . . . . ?
O2 Cu1 O3 C5 -24.4(5) . . . 2_655 ?
O1 Cu1 O3 C5 -121.1(5) . . . 2_655 ?
N2 Cu1 O3 C5 148.8(5) . . . 2_655 ?
N1 Cu1 O3 C5 68.5(5) . . . 2_655 ?
Cu1 O1 C5 O3 -9.8(5) . . . 2_645 ?
Cu1 O2 C6 O4 176.5(4) . . . . ?
